data_9010566
loop_
_publ_author_name
'McDonald, A. M.'
'Grice, J. D.'
'Chao, G. Y.'

_publ_section_title
;
 The crystal structure of yoshimuraite, a layered Ba-Mn-Ti silicophosphate,
 with comments on five-coordinated Ti
;
_journal_name_full 'The Canadian Mineralogist'
_journal_page_first 649
_journal_page_last 656
_journal_paper_doi 10.2113/gscanmin.38.3.649
_journal_volume 38
_journal_year 2000
_chemical_formula_sum 'Ba2 Fe0.22 H Mn2 O13 P0.46 S0.34 Si2.17 Ti0.78'
_chemical_name_mineral Yoshimuraite
_space_group_IT_number 2
_symmetry_space_group_name_Hall '-P 1'
_symmetry_space_group_name_H-M 'P -1'
_cell_angle_alpha 93.62
_cell_angle_beta 89.98
_cell_angle_gamma 95.50
_cell_formula_units_Z 2
_cell_length_a 6.999
_cell_length_b 14.748
_cell_length_c 5.386
_cell_volume 552.277
_database_code_amcsd 0005651
_exptl_crystal_density_diffrn 4.385
_cod_original_formula_sum 'Ba2 Mn2 (Ti.78 Fe.22) Si2.17 P.46 S.34 O13 H'
_cod_database_code 9010566

loop_
_space_group_symop_operation_xyz
x,y,z
-x,-y,-z

loop_
_atom_site_label
_atom_site_fract_x
_atom_site_fract_y
_atom_site_fract_z
_atom_site_occupancy
_atom_site_type_symbol
_atom_site_attached_hydrogens
Ba1 0.33664 0.32839 0.22065 1.00000 Ba 0
Ba2 0.82198 0.39244 -0.26926 1.00000 Ba 0
Mn1 0.00000 0.00000 0.00000 1.00000 Mn 0
Mn2 0.24817 -0.00484 0.49933 1.00000 Mn 0
Mn3 0.00000 0.50000 0.00000 1.00000 Mn 0
Ti 0.79479 0.20281 0.19897 0.78000 Ti 0
Fe 0.79479 0.20281 0.19897 0.22000 Fe 0
Si1 0.06444 0.18813 -0.30518 1.00000 Si 0
Si2 0.51303 0.18517 0.69546 1.00000 Si 0
P 0.71812 0.52290 0.25371 0.46000 P 0
S 0.71812 0.52290 0.25371 0.34000 S 0
Si 0.71812 0.52290 0.25371 0.17000 Si 0
O1 0.68966 0.41905 0.23644 1.00000 O 0
O2 0.60802 0.23223 0.45759 1.00000 O 0
O3 -0.00953 0.23529 -0.04731 1.00000 O 0
O4 -0.00825 0.23654 0.45609 1.00000 O 0
O5 0.60787 0.23087 -0.04905 1.00000 O 0
O6 0.82858 0.55356 0.03761 1.00000 O 0
O7 0.17183 0.44764 0.51800 1.00000 O 0
O8 0.48855 -0.07530 0.32539 1.00000 O 0
O9 -0.22796 0.08182 0.18342 1.00000 O 0
O10 0.29597 0.21492 0.69743 1.00000 O 0
O-H11 0.26219 0.06656 0.17306 1.00000 O 1
O12 0.01737 0.07821 -0.32642 1.00000 O 0
O13 0.53965 0.57034 0.26244 1.00000 O 0

loop_
_cod_changelog_entry_id
_cod_changelog_entry_author
_cod_changelog_entry_date
_cod_changelog_entry_text
1
;cod-tools version 3.8.0
Id: cif_guess_AMCSD_atom_types 9574 2023-05-10 09:00:05Z saulius
;
2023-05-10T18:52:37+03:00
;Derived atom types and hydrogen counts
from atom names that follow the AMCSD naming convention
(Wat == water, O-H == hydroxyl).
;

loop_
_cod_related_entry_id
_cod_related_entry_database
_cod_related_entry_code
1 AMCSD 0005651
